data_2213412
loop_
_publ_author_name
'Xiu-Mei Li'
'Yan-Hui Dong'
'Qing-Wei Wang'
'Bo Liu'

_publ_section_title
<i>catena</i>-Poly[[(2,2'-bipyridine-\k^2^<i>N</i>,<i>N</i>')zinc(II)]-\m-imidazole-4,5-dicarboxylato-\k^4^<i>N</i>^1^,<i>O</i>^5^:<i>N</i>^3^,<i>O</i>^4^]
_journal_coeditor_code HY2050
_journal_issue 5
_journal_name_full 'Acta Crystallographica Section E'
_journal_page_first m1274
_journal_page_last m1276
_journal_paper_doi 10.1107/S1600536807014420
_journal_volume 63
_journal_year 2007
_chemical_formula_iupac '[Zn (C5 H2 N2 O4) (C10 H8 N2)]'
_chemical_formula_moiety 'C15 H10 N4 O4 Zn'
_chemical_formula_sum 'C15 H10 N4 O4 Zn'
_chemical_formula_weight 375.64
_chemical_name_systematic
;
catena-Poly[[(2,2'-bipyridine-\k^2^N,N')zinc(II)]-
\m-imidazole-4,5-dicarboxylato-\k^4^N^1^,O^5^:N^3^,O^4^]
;
_space_group_IT_number 14
_symmetry_cell_setting monoclinic
_symmetry_space_group_name_Hall '-P 2ybc'
_symmetry_space_group_name_H-M 'P 1 21/c 1'
_atom_sites_solution_hydrogens geom
_atom_sites_solution_primary direct
_atom_sites_solution_secondary difmap
_audit_creation_method SHELXL-97
_cell_angle_alpha 90.00
_cell_angle_beta 101.7830(10)
_cell_angle_gamma 90.00
_cell_formula_units_Z 8
_cell_length_a 20.4700(10)
_cell_length_b 9.6494(5)
_cell_length_c 14.7843(7)
_cell_measurement_reflns_used 5520
_cell_measurement_temperature 292(2)
_cell_measurement_theta_max 26.03
_cell_measurement_theta_min 2.34
_cell_volume 2858.7(2)
_computing_cell_refinement 'SAINT (Bruker, 2001)'
_computing_data_collection 'SMART (Bruker, 2001)'
_computing_data_reduction SAINT
_computing_molecular_graphics 'SHELXTL (Bruker, 2001) and Mercury (Macrae <i>et al.</i>,  2006)'
_computing_publication_material SHELXTL
_computing_structure_refinement 'SHELXL97 (Sheldrick, 1997)'
_computing_structure_solution 'SHELXS97 (Sheldrick, 1997)'
_diffrn_ambient_temperature 292(2)
_diffrn_measured_fraction_theta_full 0.999
_diffrn_measured_fraction_theta_max 0.999
_diffrn_measurement_device_type 'Bruker SMART APEX CCD'
_diffrn_measurement_method '\f and \w'
_diffrn_radiation_monochromator graphite
_diffrn_radiation_source 'fine-focus sealed tube'
_diffrn_radiation_type MoK\a
_diffrn_radiation_wavelength 0.71073
_diffrn_reflns_av_R_equivalents 0.0271
_diffrn_reflns_av_sigmaI/netI 0.0297
_diffrn_reflns_limit_h_max 20
_diffrn_reflns_limit_h_min -25
_diffrn_reflns_limit_k_max 10
_diffrn_reflns_limit_k_min -11
_diffrn_reflns_limit_l_max 18
_diffrn_reflns_limit_l_min -17
_diffrn_reflns_number 15264
_diffrn_reflns_theta_full 26.03
_diffrn_reflns_theta_max 26.03
_diffrn_reflns_theta_min 2.34
_exptl_absorpt_coefficient_mu 1.748
_exptl_absorpt_correction_T_max 0.691
_exptl_absorpt_correction_T_min 0.629
_exptl_absorpt_correction_type multi-scan
_exptl_absorpt_process_details '(SAINT-Plus; Bruker, 2001)'
_exptl_crystal_colour colorless
_exptl_crystal_density_diffrn 1.746
_exptl_crystal_density_method 'not measured'
_exptl_crystal_description block
_exptl_crystal_F_000 1520
_exptl_crystal_size_max 0.27
_exptl_crystal_size_mid 0.23
_exptl_crystal_size_min 0.21
_refine_diff_density_max 0.431
_refine_diff_density_min -0.398
_refine_ls_extinction_method none
_refine_ls_goodness_of_fit_ref 1.046
_refine_ls_hydrogen_treatment constr
_refine_ls_matrix_type full
_refine_ls_number_parameters 433
_refine_ls_number_reflns 5621
_refine_ls_number_restraints 0
_refine_ls_restrained_S_all 1.046
_refine_ls_R_factor_all 0.0342
_refine_ls_R_factor_gt 0.0286
_refine_ls_shift/su_max 0.001
_refine_ls_shift/su_mean 0.000
_refine_ls_structure_factor_coef Fsqd
_refine_ls_weighting_details 'calc w=1/[\s^2^(Fo^2^)+(0.0391P)^2^+1.2625P] where P=(Fo^2^+2Fc^2^)/3'
_refine_ls_weighting_scheme calc
_refine_ls_wR_factor_gt 0.0717
_refine_ls_wR_factor_ref 0.0744
_reflns_number_gt 4913
_reflns_number_total 5621
_reflns_threshold_expression I>2\s(I)
_cod_data_source_file hy2050.cif
_cod_data_source_block I
_cod_original_sg_symbol_H-M 'P 21/c'
_cod_database_code 2213412
_cod_database_fobs_code 2213412

loop_
_symmetry_equiv_pos_as_xyz
'x, y, z'
'-x, y+1/2, -z+1/2'
'-x, -y, -z'
'x, -y-1/2, z-1/2'

loop_
_atom_site_type_symbol
_atom_site_label
_atom_site_fract_x
_atom_site_fract_y
_atom_site_fract_z
_atom_site_U_iso_or_equiv
_atom_site_adp_type
_atom_site_calc_flag
_atom_site_refinement_flags
_atom_site_occupancy
Zn Zn1 0.097901(12) 0.59581(3) 0.319707(17) 0.01956(8) Uani d . 1
Zn Zn2 0.399412(11) 0.47522(3) 0.714412(16) 0.01726(8) Uani d . 1
C C1 -0.02127(10) 0.3690(2) 0.27867(15) 0.0198(4) Uani d . 1
H H1 -0.0347 0.3688 0.3351 0.024 Uiso calc R 1
C C4 0.08027(11) 0.4931(2) 0.12798(15) 0.0206(5) Uani d . 1
C C27 0.18385(12) 0.4734(3) 0.62208(17) 0.0323(6) Uani d . 1
H H27 0.1523 0.5389 0.5957 0.039 Uiso calc R 1
C C14 0.26992(12) 0.8757(2) 0.36444(15) 0.0244(5) Uani d . 1
H H14 0.2768 0.9699 0.3567 0.029 Uiso calc R 1
O O6 0.46696(7) 0.63637(16) 0.48931(9) 0.0209(3) Uani d . 1
O O5 0.41454(7) 0.49639(15) 0.57124(10) 0.0185(3) Uani d . 1
C C16 0.52318(10) 0.6783(2) 0.79889(14) 0.0184(4) Uani d . 1
H H16 0.5253 0.6689 0.8620 0.022 Uiso calc R 1
C C29 0.21219(12) 0.2442(3) 0.67708(18) 0.0335(6) Uani d . 1
H H29 0.2001 0.1547 0.6902 0.040 Uiso calc R 1
O O1 0.08405(8) 0.45828(17) 0.04491(10) 0.0250(4) Uani d . 1
O O2 0.11830(8) 0.57759(16) 0.17576(11) 0.0244(3) Uani d . 1
C C30 0.27827(11) 0.2847(2) 0.69560(16) 0.0252(5) Uani d . 1
H H30 0.3107 0.2198 0.7200 0.030 Uiso calc R 1
N N8 0.55730(9) 0.77603(18) 0.76236(11) 0.0173(4) Uani d . 1
C C15 0.20630(11) 0.8209(2) 0.34595(15) 0.0237(5) Uani d . 1
H H15 0.1705 0.8799 0.3249 0.028 Uiso calc R 1
C C26 0.25108(11) 0.5085(2) 0.64542(14) 0.0208(5) Uani d . 1
N N2 -0.04569(8) 0.28124(18) 0.20963(12) 0.0184(4) Uani d . 1
C C12 0.31098(11) 0.6491(2) 0.40568(15) 0.0248(5) Uani d . 1
H H12 0.3463 0.5883 0.4253 0.030 Uiso calc R 1
N N7 0.48589(9) 0.59596(18) 0.73549(12) 0.0171(4) Uani d . 1
N N5 0.34006(9) 0.67336(19) 0.67812(12) 0.0219(4) Uani d . 1
N N3 0.16331(9) 0.42239(19) 0.37696(13) 0.0205(4) Uani d . 1
N N1 0.02439(9) 0.45712(18) 0.25850(12) 0.0184(4) Uani d . 1
N N6 0.29768(9) 0.41348(19) 0.67987(12) 0.0199(4) Uani d . 1
N N4 0.19397(9) 0.68611(18) 0.35704(12) 0.0196(4) Uani d . 1
C C2 -0.01343(10) 0.3154(2) 0.14047(14) 0.0182(4) Uani d . 1
C C17 0.54077(10) 0.7531(2) 0.66909(14) 0.0161(4) Uani d . 1
C C9 0.27634(11) 0.3555(2) 0.43767(15) 0.0243(5) Uani d . 1
H H9 0.3212 0.3794 0.4539 0.029 Uiso calc R 1
C C19 0.45729(10) 0.5860(2) 0.56654(14) 0.0169(4) Uani d . 1
C C18 0.49727(10) 0.6431(2) 0.65252(14) 0.0167(4) Uani d . 1
C C24 0.23366(12) 0.7599(3) 0.60140(17) 0.0306(6) Uani d . 1
H H24 0.1890 0.7430 0.5754 0.037 Uiso calc R 1
C C11 0.24583(11) 0.6010(2) 0.38736(14) 0.0193(5) Uani d . 1
C C6 0.14443(12) 0.2930(2) 0.38996(16) 0.0264(5) Uani d . 1
H H6 0.0993 0.2714 0.3740 0.032 Uiso calc R 1
C C3 0.02966(10) 0.4231(2) 0.17031(14) 0.0173(4) Uani d . 1
C C28 0.16437(12) 0.3401(3) 0.63858(19) 0.0385(6) Uani d . 1
H H28 0.1196 0.3153 0.6239 0.046 Uiso calc R 1
C C25 0.27549(11) 0.6523(2) 0.63946(14) 0.0216(5) Uani d . 1
C C8 0.25607(12) 0.2218(2) 0.44974(16) 0.0279(5) Uani d . 1
H H8 0.2872 0.1541 0.4735 0.033 Uiso calc R 1
C C7 0.18875(12) 0.1893(2) 0.42605(17) 0.0283(5) Uani d . 1
H H7 0.1738 0.1001 0.4342 0.034 Uiso calc R 1
C C10 0.22865(11) 0.4543(2) 0.40084(14) 0.0199(5) Uani d . 1
C C21 0.36413(12) 0.8021(2) 0.67954(17) 0.0289(5) Uani d . 1
H H21 0.4087 0.8170 0.7069 0.035 Uiso calc R 1
C C13 0.32285(11) 0.7883(3) 0.39455(16) 0.0266(5) Uani d . 1
H H13 0.3662 0.8225 0.4073 0.032 Uiso calc R 1
C C23 0.25949(14) 0.8922(3) 0.60283(19) 0.0369(6) Uani d . 1
H H23 0.2325 0.9657 0.5775 0.044 Uiso calc R 1
C C22 0.32590(14) 0.9144(3) 0.64225(19) 0.0364(6) Uani d . 1
H H22 0.3444 1.0026 0.6437 0.044 Uiso calc R 1
O O7 0.55437(8) 0.81893(17) 0.52023(10) 0.0295(4) Uani d . 1
H H7A 0.5255 0.7587 0.5099 0.044 Uiso calc R 1
O O4 0.00496(8) 0.26604(17) -0.00931(10) 0.0273(4) Uani d . 1
H H4A 0.0310 0.3295 0.0090 0.041 Uiso calc R 1
C C20 0.56730(10) 0.8472(2) 0.60587(14) 0.0195(4) Uani d . 1
C C5 -0.02691(11) 0.2338(2) 0.05391(15) 0.0205(5) Uani d . 1
O O8 0.60134(8) 0.94846(16) 0.64083(10) 0.0218(3) Uani d . 1
O O3 -0.06777(8) 0.13640(16) 0.04731(10) 0.0251(3) Uani d . 1

loop_
_atom_site_aniso_label
_atom_site_aniso_U_11
_atom_site_aniso_U_22
_atom_site_aniso_U_33
_atom_site_aniso_U_12
_atom_site_aniso_U_13
_atom_site_aniso_U_23
Zn1 0.01433(14) 0.01608(14) 0.02600(15) 0.00008(9) -0.00125(10) -0.00087(10)
Zn2 0.01451(14) 0.01593(14) 0.02065(14) 0.00018(9) 0.00196(10) 0.00301(10)
C1 0.0177(11) 0.0215(11) 0.0195(10) -0.0009(9) 0.0025(8) 0.0004(9)
C4 0.0166(11) 0.0198(11) 0.0252(11) 0.0047(9) 0.0041(9) 0.0029(9)
C27 0.0182(12) 0.0417(15) 0.0350(13) 0.0048(11) 0.0004(10) -0.0003(12)
C14 0.0287(13) 0.0199(12) 0.0244(11) -0.0063(10) 0.0049(9) 0.0016(9)
O6 0.0222(8) 0.0241(8) 0.0155(7) -0.0024(6) 0.0017(6) -0.0005(6)
O5 0.0166(8) 0.0198(8) 0.0183(7) -0.0038(6) 0.0016(6) -0.0027(6)
C16 0.0199(11) 0.0197(11) 0.0147(10) 0.0005(9) 0.0017(8) 0.0007(8)
C29 0.0295(14) 0.0316(14) 0.0387(14) -0.0111(11) 0.0054(11) -0.0033(11)
O1 0.0250(9) 0.0273(9) 0.0248(8) -0.0004(7) 0.0099(7) -0.0005(7)
O2 0.0182(8) 0.0256(9) 0.0298(8) -0.0056(7) 0.0060(7) -0.0012(7)
C30 0.0233(12) 0.0224(12) 0.0287(12) -0.0025(9) 0.0025(9) -0.0001(10)
N8 0.0182(9) 0.0175(9) 0.0155(8) -0.0010(7) 0.0022(7) -0.0020(7)
C15 0.0234(12) 0.0198(12) 0.0270(11) 0.0005(9) 0.0034(9) 0.0033(9)
C26 0.0178(11) 0.0272(12) 0.0169(10) 0.0026(9) 0.0024(9) -0.0010(9)
N2 0.0157(9) 0.0198(9) 0.0186(9) -0.0010(7) 0.0012(7) 0.0008(7)
C12 0.0184(11) 0.0250(12) 0.0289(12) 0.0007(9) -0.0001(9) 0.0051(10)
N7 0.0182(9) 0.0166(9) 0.0159(9) -0.0015(7) 0.0022(7) 0.0003(7)
N5 0.0205(10) 0.0210(10) 0.0251(10) 0.0028(8) 0.0065(8) 0.0014(8)
N3 0.0168(9) 0.0189(10) 0.0249(9) -0.0009(7) 0.0025(7) 0.0018(8)
N1 0.0148(9) 0.0193(10) 0.0197(9) 0.0003(7) 0.0004(7) -0.0010(7)
N6 0.0169(9) 0.0227(10) 0.0199(9) 0.0002(7) 0.0039(7) 0.0012(7)
N4 0.0165(9) 0.0186(10) 0.0224(9) -0.0010(7) 0.0007(7) 0.0002(7)
C2 0.0148(10) 0.0192(11) 0.0195(10) 0.0023(8) 0.0010(8) 0.0006(8)
C17 0.0148(10) 0.0167(11) 0.0166(10) 0.0005(8) 0.0025(8) -0.0005(8)
C9 0.0184(11) 0.0264(12) 0.0260(11) 0.0025(9) -0.0004(9) -0.0005(10)
C19 0.0147(10) 0.0171(11) 0.0187(10) 0.0029(8) 0.0030(8) -0.0010(8)
C18 0.0150(10) 0.0178(11) 0.0167(10) 0.0016(8) 0.0016(8) 0.0009(8)
C24 0.0255(13) 0.0359(15) 0.0308(13) 0.0115(11) 0.0065(10) 0.0075(11)
C11 0.0187(11) 0.0210(12) 0.0177(10) -0.0001(9) 0.0021(8) 0.0000(8)
C6 0.0216(12) 0.0246(12) 0.0324(12) -0.0034(10) 0.0044(10) 0.0023(10)
C3 0.0137(10) 0.0170(11) 0.0203(10) 0.0031(8) 0.0013(8) 0.0009(8)
C28 0.0181(12) 0.0455(17) 0.0495(16) -0.0076(11) 0.0011(11) -0.0085(13)
C25 0.0217(11) 0.0261(12) 0.0184(10) 0.0061(9) 0.0072(9) 0.0029(9)
C8 0.0284(13) 0.0219(12) 0.0306(13) 0.0076(10) -0.0001(10) 0.0034(10)
C7 0.0308(13) 0.0170(11) 0.0362(13) -0.0011(10) 0.0047(11) 0.0042(10)
C10 0.0189(11) 0.0217(12) 0.0182(10) -0.0008(9) 0.0017(8) -0.0009(9)
C21 0.0278(13) 0.0256(13) 0.0358(13) 0.0026(10) 0.0124(11) -0.0007(10)
C13 0.0190(12) 0.0315(13) 0.0283(12) -0.0073(10) 0.0022(9) 0.0023(10)
C23 0.0399(16) 0.0292(15) 0.0442(15) 0.0185(12) 0.0146(13) 0.0108(12)
C22 0.0454(17) 0.0196(13) 0.0490(16) 0.0064(11) 0.0207(13) 0.0044(11)
O7 0.0393(10) 0.0307(9) 0.0191(8) -0.0170(8) 0.0074(7) -0.0019(7)
O4 0.0296(9) 0.0293(9) 0.0230(8) -0.0035(7) 0.0054(7) -0.0054(7)
C20 0.0191(11) 0.0201(11) 0.0190(10) -0.0011(9) 0.0036(8) 0.0005(9)
C5 0.0177(11) 0.0207(12) 0.0212(11) 0.0033(9) -0.0006(9) -0.0001(9)
O8 0.0246(8) 0.0206(8) 0.0210(8) -0.0073(7) 0.0065(6) -0.0011(6)
O3 0.0248(9) 0.0241(8) 0.0248(8) -0.0040(7) 0.0014(7) -0.0052(7)

loop_
_atom_type_symbol
_atom_type_description
_atom_type_scat_dispersion_real
_atom_type_scat_dispersion_imag
_atom_type_scat_source
C C 0.0033 0.0016 'International Tables Vol C Tables 4.2.6.8 and 6.1.1.4'
H H 0.0000 0.0000 'International Tables Vol C Tables 4.2.6.8 and 6.1.1.4'
N N 0.0061 0.0033 'International Tables Vol C Tables 4.2.6.8 and 6.1.1.4'
O O 0.0106 0.0060 'International Tables Vol C Tables 4.2.6.8 and 6.1.1.4'
Zn Zn 0.2839 1.4301 'International Tables Vol C Tables 4.2.6.8 and 6.1.1.4'

loop_
_geom_angle_atom_site_label_1
_geom_angle_atom_site_label_2
_geom_angle_atom_site_label_3
_geom_angle_site_symmetry_1
_geom_angle_site_symmetry_3
_geom_angle
N1 Zn1 N2 . 2 99.63(7)
N1 Zn1 N4 . . 158.35(7)
N2 Zn1 N4 2 . 96.34(7)
N1 Zn1 N3 . . 90.42(7)
N2 Zn1 N3 2 . 168.09(7)
N4 Zn1 N3 . . 75.71(7)
N1 Zn1 O3 . 2 101.10(6)
N2 Zn1 O3 2 2 78.97(6)
N4 Zn1 O3 . 2 96.21(6)
N3 Zn1 O3 . 2 92.92(6)
N1 Zn1 O2 . . 78.24(6)
N2 Zn1 O2 2 . 93.23(6)
N4 Zn1 O2 . . 86.39(6)
N3 Zn1 O2 . . 95.06(6)
O3 Zn1 O2 2 . 172.00(6)
N7 Zn2 N8 . 2_646 99.70(7)
N7 Zn2 N6 . . 162.00(7)
N8 Zn2 N6 2_646 . 98.15(7)
N7 Zn2 O8 . 2_646 95.52(6)
N8 Zn2 O8 2_646 2_646 79.51(6)
N6 Zn2 O8 . 2_646 89.98(6)
N7 Zn2 O5 . . 79.11(6)
N8 Zn2 O5 2_646 . 95.94(6)
N6 Zn2 O5 . . 96.77(6)
O8 Zn2 O5 2_646 . 172.37(6)
N7 Zn2 N5 . . 87.81(7)
N8 Zn2 N5 2_646 . 171.91(7)
N6 Zn2 N5 . . 74.24(7)
O8 Zn2 N5 2_646 . 102.90(6)
O5 Zn2 N5 . . 82.46(6)
N1 C1 N2 . . 113.52(19)
N1 C1 H1 . . 123.2
N2 C1 H1 . . 123.2
O2 C4 O1 . . 124.0(2)
O2 C4 C3 . . 118.1(2)
O1 C4 C3 . . 117.83(19)
C28 C27 C26 . . 119.3(2)
C28 C27 H27 . . 120.4
C26 C27 H27 . . 120.4
C13 C14 C15 . . 118.6(2)
C13 C14 H14 . . 120.7
C15 C14 H14 . . 120.7
C19 O5 Zn2 . . 110.85(12)
N7 C16 N8 . . 113.64(18)
N7 C16 H16 . . 123.2
N8 C16 H16 . . 123.2
C30 C29 C28 . . 118.4(2)
C30 C29 H29 . . 120.8
C28 C29 H29 . . 120.8
C4 O2 Zn1 . . 111.83(14)
N6 C30 C29 . . 122.8(2)
N6 C30 H30 . . 118.6
C29 C30 H30 . . 118.6
C16 N8 C17 . . 104.38(17)
C16 N8 Zn2 . 2_656 143.48(14)
C17 N8 Zn2 . 2_656 108.64(13)
N4 C15 C14 . . 122.8(2)
N4 C15 H15 . . 118.6
C14 C15 H15 . . 118.6
N6 C26 C27 . . 121.1(2)
N6 C26 C25 . . 116.01(19)
C27 C26 C25 . . 122.8(2)
C1 N2 C2 . . 104.78(17)
C1 N2 Zn1 . 2_545 142.73(15)
C2 N2 Zn1 . 2_545 110.93(13)
C13 C12 C11 . . 119.2(2)
C13 C12 H12 . . 120.4
C11 C12 H12 . . 120.4
C16 N7 C18 . . 104.60(17)
C16 N7 Zn2 . . 141.11(15)
C18 N7 Zn2 . . 110.18(13)
C21 N5 C25 . . 118.36(19)
C21 N5 Zn2 . . 127.02(15)
C25 N5 Zn2 . . 113.93(14)
C6 N3 C10 . . 118.56(19)
C6 N3 Zn1 . . 126.60(15)
C10 N3 Zn1 . . 114.83(14)
C1 N1 C3 . . 104.70(17)
C1 N1 Zn1 . . 141.89(15)
C3 N1 Zn1 . . 112.21(14)
C30 N6 C26 . . 119.05(19)
C30 N6 Zn2 . . 121.94(15)
C26 N6 Zn2 . . 118.93(15)
C15 N4 C11 . . 118.53(19)
C15 N4 Zn1 . . 123.70(15)
C11 N4 Zn1 . . 117.60(14)
N2 C2 C3 . . 108.57(18)
N2 C2 C5 . . 119.06(19)
C3 C2 C5 . . 132.3(2)
N8 C17 C18 . . 108.79(18)
N8 C17 C20 . . 119.25(18)
C18 C17 C20 . . 131.87(19)
C8 C9 C10 . . 119.1(2)
C8 C9 H9 . . 120.5
C10 C9 H9 . . 120.5
O5 C19 O6 . . 123.21(19)
O5 C19 C18 . . 119.09(18)
O6 C19 C18 . . 117.65(18)
N7 C18 C17 . . 108.58(17)
N7 C18 C19 . . 118.85(18)
C17 C18 C19 . . 131.97(19)
C23 C24 C25 . . 118.8(2)
C23 C24 H24 . . 120.6
C25 C24 H24 . . 120.6
N4 C11 C12 . . 121.6(2)
N4 C11 C10 . . 115.81(19)
C12 C11 C10 . . 122.6(2)
N3 C6 C7 . . 123.2(2)
N3 C6 H6 . . 118.4
C7 C6 H6 . . 118.4
N1 C3 C2 . . 108.43(18)
N1 C3 C4 . . 119.44(19)
C2 C3 C4 . . 131.9(2)
C29 C28 C27 . . 119.3(2)
C29 C28 H28 . . 120.3
C27 C28 H28 . . 120.3
N5 C25 C24 . . 122.0(2)
N5 C25 C26 . . 115.46(19)
C24 C25 C26 . . 122.4(2)
C9 C8 C7 . . 119.3(2)
C9 C8 H8 . . 120.4
C7 C8 H8 . . 120.4
C6 C7 C8 . . 118.3(2)
C6 C7 H7 . . 120.8
C8 C7 H7 . . 120.8
N3 C10 C9 . . 121.6(2)
N3 C10 C11 . . 115.69(19)
C9 C10 C11 . . 122.7(2)
N5 C21 C22 . . 123.1(2)
N5 C21 H21 . . 118.5
C22 C21 H21 . . 118.5
C14 C13 C12 . . 119.3(2)
C14 C13 H13 . . 120.3
C12 C13 H13 . . 120.3
C24 C23 C22 . . 119.4(2)
C24 C23 H23 . . 120.3
C22 C23 H23 . . 120.3
C23 C22 C21 . . 118.3(2)
C23 C22 H22 . . 120.8
C21 C22 H22 . . 120.8
C20 O7 H7A . . 109.5
C5 O4 H4A . . 109.5
O8 C20 O7 . . 124.5(2)
O8 C20 C17 . . 117.60(18)
O7 C20 C17 . . 117.94(19)
O3 C5 O4 . . 123.9(2)
O3 C5 C2 . . 118.15(19)
O4 C5 C2 . . 117.94(19)
C20 O8 Zn2 . 2_656 112.79(13)
C5 O3 Zn1 . 2_545 111.57(13)

loop_
_geom_bond_atom_site_label_1
_geom_bond_atom_site_label_2
_geom_bond_site_symmetry_2
_geom_bond_distance
Zn1 N1 . 2.0780(17)
Zn1 N2 2 2.0839(18)
Zn1 N4 . 2.1185(18)
Zn1 N3 . 2.2015(18)
Zn1 O3 2 2.2124(16)
Zn1 O2 . 2.2577(16)
Zn2 N7 . 2.0888(17)
Zn2 N8 2_646 2.1150(17)
Zn2 N6 . 2.1256(18)
Zn2 O8 2_646 2.1588(15)
Zn2 O5 . 2.2104(14)
Zn2 N5 . 2.2701(18)
C1 N1 . 1.341(3)
C1 N2 . 1.342(3)
C1 H1 . 0.9300
C4 O2 . 1.243(3)
C4 O1 . 1.291(3)
C4 C3 . 1.479(3)
C27 C28 . 1.383(4)
C27 C26 . 1.391(3)
C27 H27 . 0.9300
C14 C13 . 1.374(3)
C14 C15 . 1.380(3)
C14 H14 . 0.9300
O6 C19 . 1.293(3)
O5 C19 . 1.242(2)
C16 N7 . 1.342(3)
C16 N8 . 1.350(3)
C16 H16 . 0.9300
C29 C30 . 1.380(3)
C29 C28 . 1.382(4)
C29 H29 . 0.9300
C30 N6 . 1.340(3)
C30 H30 . 0.9300
N8 C17 . 1.369(3)
N8 Zn2 2_656 2.1150(17)
C15 N4 . 1.341(3)
C15 H15 . 0.9300
C26 N6 . 1.346(3)
C26 C25 . 1.483(3)
N2 C2 . 1.366(3)
N2 Zn1 2_545 2.0839(18)
C12 C13 . 1.381(3)
C12 C11 . 1.385(3)
C12 H12 . 0.9300
N7 C18 . 1.372(3)
N5 C21 . 1.335(3)
N5 C25 . 1.344(3)
N3 C6 . 1.333(3)
N3 C10 . 1.348(3)
N1 C3 . 1.370(3)
N4 C11 . 1.344(3)
C2 C3 . 1.376(3)
C2 C5 . 1.480(3)
C17 C18 . 1.375(3)
C17 C20 . 1.483(3)
C9 C8 . 1.378(3)
C9 C10 . 1.394(3)
C9 H9 . 0.9300
C19 C18 . 1.471(3)
C24 C23 . 1.381(4)
C24 C25 . 1.389(3)
C24 H24 . 0.9300
C11 C10 . 1.482(3)
C6 C7 . 1.382(3)
C6 H6 . 0.9300
C28 H28 . 0.9300
C8 C7 . 1.387(3)
C8 H8 . 0.9300
C7 H7 . 0.9300
C21 C22 . 1.384(3)
C21 H21 . 0.9300
C13 H13 . 0.9300
C23 C22 . 1.382(4)
C23 H23 . 0.9300
C22 H22 . 0.9300
O7 C20 . 1.269(3)
O7 H7A . 0.8200
O4 C5 . 1.283(3)
O4 H4A . 0.8200
C20 O8 . 1.249(3)
C5 O3 . 1.249(3)
O8 Zn2 2_656 2.1588(15)
O3 Zn1 2_545 2.2124(16)

loop_
_geom_hbond_atom_site_label_D
_geom_hbond_atom_site_label_H
_geom_hbond_atom_site_label_A
_geom_hbond_site_symmetry_A
_geom_hbond_distance_DH
_geom_hbond_distance_HA
_geom_hbond_distance_DA
_geom_hbond_angle_DHA
_geom_hbond_publ_flag
O7 H7A O6 1_555 0.82 1.67 2.486(2) 180 y
O4 H4A O1 1_555 0.82 1.67 2.485(2) 179 y
C9 H9 O5 1_555 0.93 2.57 3.387(3) 148 y
C12 H12 O5 1_555 0.93 2.48 3.246(3) 139 y
C12 H12 O6 1_555 0.93 2.50 3.182(3) 130 y
C13 H13 O8 3_676 0.93 2.45 3.077(3) 124 y
C16 H16 O7 4_576 0.93 2.30 3.204(2) 165 y

loop_
_geom_torsion_atom_site_label_1
_geom_torsion_atom_site_label_2
_geom_torsion_atom_site_label_3
_geom_torsion_atom_site_label_4
_geom_torsion_site_symmetry_1
_geom_torsion_site_symmetry_4
_geom_torsion
N7 Zn2 O5 C19 . . -11.92(14)
N8 Zn2 O5 C19 2_646 . -110.69(14)
N6 Zn2 O5 C19 . . 150.35(14)
N5 Zn2 O5 C19 . . 77.30(14)
O1 C4 O2 Zn1 . . -176.07(16)
C3 C4 O2 Zn1 . . 0.8(2)
N1 Zn1 O2 C4 . . -2.57(15)
N2 Zn1 O2 C4 2 . -101.74(15)
N4 Zn1 O2 C4 . . 162.10(15)
N3 Zn1 O2 C4 . . 86.81(15)
C28 C29 C30 N6 . . 1.6(4)
N7 C16 N8 C17 . . -0.5(2)
N7 C16 N8 Zn2 . 2_656 153.75(18)
C13 C14 C15 N4 . . 0.7(3)
C28 C27 C26 N6 . . 3.0(4)
C28 C27 C26 C25 . . -173.3(2)
N1 C1 N2 C2 . . 0.0(2)
N1 C1 N2 Zn1 . 2_545 163.13(17)
N8 C16 N7 C18 . . 0.6(2)
N8 C16 N7 Zn2 . . -152.40(17)
N8 Zn2 N7 C16 2_646 . -102.5(2)
N6 Zn2 N7 C16 . . 85.0(3)
O8 Zn2 N7 C16 2_646 . -22.2(2)
O5 Zn2 N7 C16 . . 163.3(2)
N5 Zn2 N7 C16 . . 80.5(2)
N8 Zn2 N7 C18 2_646 . 105.44(14)
N6 Zn2 N7 C18 . . -67.0(3)
O8 Zn2 N7 C18 2_646 . -174.29(14)
O5 Zn2 N7 C18 . . 11.19(13)
N5 Zn2 N7 C18 . . -71.54(14)
N7 Zn2 N5 C21 . . -2.31(19)
N6 Zn2 N5 C21 . . 179.1(2)
O8 Zn2 N5 C21 2_646 . 92.85(19)
O5 Zn2 N5 C21 . . -81.61(19)
N7 Zn2 N5 C25 . . 167.90(15)
N6 Zn2 N5 C25 . . -10.66(14)
O8 Zn2 N5 C25 2_646 . -96.93(15)
O5 Zn2 N5 C25 . . 88.60(15)
N1 Zn1 N3 C6 . . -20.78(19)
N2 Zn1 N3 C6 2 . 127.0(3)
N4 Zn1 N3 C6 . . 176.0(2)
O3 Zn1 N3 C6 2 . 80.36(19)
O2 Zn1 N3 C6 . . -99.01(19)
N1 Zn1 N3 C10 . . 159.51(15)
N2 Zn1 N3 C10 2 . -52.7(4)
N4 Zn1 N3 C10 . . -3.69(15)
O3 Zn1 N3 C10 2 . -99.35(15)
O2 Zn1 N3 C10 . . 81.28(15)
N2 C1 N1 C3 . . -0.1(2)
N2 C1 N1 Zn1 . . -165.50(17)
N2 Zn1 N1 C1 2 . -100.2(2)
N4 Zn1 N1 C1 . . 122.8(3)
N3 Zn1 N1 C1 . . 73.4(2)
O3 Zn1 N1 C1 2 . -19.6(2)
O2 Zn1 N1 C1 . . 168.5(2)
N2 Zn1 N1 C3 2 . 95.09(14)
N4 Zn1 N1 C3 . . -41.9(3)
N3 Zn1 N1 C3 . . -91.32(14)
O3 Zn1 N1 C3 2 . 175.62(13)
O2 Zn1 N1 C3 . . 3.76(13)
C29 C30 N6 C26 . . 0.7(3)
C29 C30 N6 Zn2 . . 177.32(18)
C27 C26 N6 C30 . . -3.0(3)
C25 C26 N6 C30 . . 173.52(19)
C27 C26 N6 Zn2 . . -179.76(17)
C25 C26 N6 Zn2 . . -3.2(2)
N7 Zn2 N6 C30 . . -174.08(19)
N8 Zn2 N6 C30 2_646 . 13.41(18)
O8 Zn2 N6 C30 2_646 . -65.99(17)
O5 Zn2 N6 C30 . . 110.43(17)
N5 Zn2 N6 C30 . . -169.40(18)
N7 Zn2 N6 C26 . . 2.6(3)
N8 Zn2 N6 C26 2_646 . -169.94(16)
O8 Zn2 N6 C26 2_646 . 110.66(16)
O5 Zn2 N6 C26 . . -72.92(16)
N5 Zn2 N6 C26 . . 7.25(15)
C14 C15 N4 C11 . . -0.1(3)
C14 C15 N4 Zn1 . . -175.14(16)
N1 Zn1 N4 C15 . . 129.0(2)
N2 Zn1 N4 C15 2 . -8.41(18)
N3 Zn1 N4 C15 . . -179.40(19)
O3 Zn1 N4 C15 2 . -87.96(18)
O2 Zn1 N4 C15 . . 84.44(18)
N1 Zn1 N4 C11 . . -46.1(3)
N2 Zn1 N4 C11 2 . 176.46(15)
N3 Zn1 N4 C11 . . 5.48(15)
O3 Zn1 N4 C11 2 . 96.92(16)
O2 Zn1 N4 C11 . . -90.68(16)
C1 N2 C2 C3 . . 0.1(2)
Zn1 N2 C2 C3 2_545 . -169.07(13)
C1 N2 C2 C5 . . 177.65(18)
Zn1 N2 C2 C5 2_545 . 8.5(2)
C16 N8 C17 C18 . . 0.2(2)
Zn2 N8 C17 C18 2_656 . -163.96(14)
C16 N8 C17 C20 . . 177.20(18)
Zn2 N8 C17 C20 2_656 . 13.0(2)
Zn2 O5 C19 O6 . . -167.14(16)
Zn2 O5 C19 C18 . . 10.1(2)
C16 N7 C18 C17 . . -0.4(2)
Zn2 N7 C18 C17 . . 161.89(14)
C16 N7 C18 C19 . . -172.54(18)
Zn2 N7 C18 C19 . . -10.2(2)
N8 C17 C18 N7 . . 0.1(2)
C20 C17 C18 N7 . . -176.3(2)
N8 C17 C18 C19 . . 170.8(2)
C20 C17 C18 C19 . . -5.6(4)
O5 C19 C18 N7 . . -0.3(3)
O6 C19 C18 N7 . . 177.10(18)
O5 C19 C18 C17 . . -170.2(2)
O6 C19 C18 C17 . . 7.2(3)
C15 N4 C11 C12 . . -1.0(3)
Zn1 N4 C11 C12 . . 174.34(16)
C15 N4 C11 C10 . . 178.20(19)
Zn1 N4 C11 C10 . . -6.4(2)
C13 C12 C11 N4 . . 1.5(3)
C13 C12 C11 C10 . . -177.7(2)
C10 N3 C6 C7 . . -0.6(3)
Zn1 N3 C6 C7 . . 179.70(18)
C1 N1 C3 C2 . . 0.1(2)
Zn1 N1 C3 C2 . . 170.47(14)
C1 N1 C3 C4 . . -175.13(18)
Zn1 N1 C3 C4 . . -4.8(2)
N2 C2 C3 N1 . . -0.1(2)
C5 C2 C3 N1 . . -177.3(2)
N2 C2 C3 C4 . . 174.3(2)
C5 C2 C3 C4 . . -2.8(4)
O2 C4 C3 N1 . . 2.6(3)
O1 C4 C3 N1 . . 179.75(18)
O2 C4 C3 C2 . . -171.3(2)
O1 C4 C3 C2 . . 5.8(3)
C30 C29 C28 C27 . . -1.6(4)
C26 C27 C28 C29 . . -0.6(4)
C21 N5 C25 C24 . . 0.0(3)
Zn2 N5 C25 C24 . . -171.14(17)
C21 N5 C25 C26 . . -176.39(19)
Zn2 N5 C25 C26 . . 12.5(2)
C23 C24 C25 N5 . . 0.5(3)
C23 C24 C25 C26 . . 176.6(2)
N6 C26 C25 N5 . . -6.7(3)
C27 C26 C25 N5 . . 169.8(2)
N6 C26 C25 C24 . . 176.9(2)
C27 C26 C25 C24 . . -6.6(3)
C10 C9 C8 C7 . . -0.8(3)
N3 C6 C7 C8 . . -0.1(4)
C9 C8 C7 C6 . . 0.8(4)
C6 N3 C10 C9 . . 0.6(3)
Zn1 N3 C10 C9 . . -179.70(16)
C6 N3 C10 C11 . . -178.08(19)
Zn1 N3 C10 C11 . . 1.7(2)
C8 C9 C10 N3 . . 0.1(3)
C8 C9 C10 C11 . . 178.7(2)
N4 C11 C10 N3 . . 3.0(3)
C12 C11 C10 N3 . . -177.8(2)
N4 C11 C10 C9 . . -175.6(2)
C12 C11 C10 C9 . . 3.6(3)
C25 N5 C21 C22 . . -0.7(3)
Zn2 N5 C21 C22 . . 169.15(18)
C15 C14 C13 C12 . . -0.2(3)
C11 C12 C13 C14 . . -0.8(3)
C25 C24 C23 C22 . . -0.3(4)
C24 C23 C22 C21 . . -0.4(4)
N5 C21 C22 C23 . . 0.9(4)
N8 C17 C20 O8 . . -3.5(3)
C18 C17 C20 O8 . . 172.7(2)
N8 C17 C20 O7 . . 176.03(19)
C18 C17 C20 O7 . . -7.8(4)
N2 C2 C5 O3 . . 0.2(3)
C3 C2 C5 O3 . . 177.1(2)
N2 C2 C5 O4 . . -178.63(19)
C3 C2 C5 O4 . . -1.7(3)
O7 C20 O8 Zn2 . 2_656 172.29(18)
C17 C20 O8 Zn2 . 2_656 -8.3(2)
O4 C5 O3 Zn1 . 2_545 170.43(17)
C2 C5 O3 Zn1 . 2_545 -8.4(2)
